data_4513465
loop_
_publ_author_name
'Kamali, Naghmeh'
'Aljohani, Marwah'
'McArdle, Patrick'
'Erxleben, Andrea'

_publ_section_title
;
 Hydrogen Bonding Networks and Solid-State Conversions in Benzamidinium
 Salts
;
_journal_issue 8
_journal_name_full 'Crystal Growth &amp; Design'
_journal_page_first 3905
_journal_paper_doi 10.1021/acs.cgd.5b00529
_journal_volume 15
_journal_year 2015
_chemical_formula_sum 'C16.5 H18 N3 O6'
_chemical_formula_weight 354.34
_chemical_name_systematic
; 
 ? 
;
_space_group_IT_number 2
_symmetry_cell_setting triclinic
_symmetry_space_group_name_Hall '-P 1'
_symmetry_space_group_name_H-M 'P -1'
_atom_sites_solution_hydrogens difmap
_atom_sites_solution_primary direct
_atom_sites_solution_secondary difmap
_audit_creation_method SHELXL-97
_cell_angle_alpha 68.150(6)
_cell_angle_beta 76.810(6)
_cell_angle_gamma 74.391(6)
_cell_formula_units_Z 4
_cell_length_a 11.4553(7)
_cell_length_b 11.5940(8)
_cell_length_c 14.6223(10)
_cell_measurement_reflns_used 11963
_cell_measurement_temperature 293(2)
_cell_measurement_theta_max 26.37
_cell_measurement_theta_min 2.95
_cell_volume 1718.1(2)
_computing_cell_refinement
;
CrysAlisPro, Oxford Diffraction Ltd.,
Version 1.171.33.31 (release 08-01-2009 CrysAlis171 .NET)
(compiled Jan  8 2009,16:24:04)
;
_computing_data_collection
;
CrysAlisPro, Oxford Diffraction Ltd.,
Version 1.171.33.31 (release 08-01-2009 CrysAlis171 .NET)
(compiled Jan  8 2009,16:24:04)
;
_computing_data_reduction
;
CrysAlisPro, Oxford Diffraction Ltd.,
Version 1.171.33.31 (release 08-01-2009 CrysAlis171 .NET)
(compiled Jan  8 2009,16:24:04)
;
_computing_structure_refinement 'SHELXL-97 (Sheldrick, 1997)'
_computing_structure_solution 'SHELXS-97 (Sheldrick, 1990)'
_diffrn_ambient_temperature 293(2)
_diffrn_detector_area_resol_mean 16.1048
_diffrn_measured_fraction_theta_full 0.998
_diffrn_measured_fraction_theta_max 0.998
_diffrn_measurement_device_type 'Goniometer KM4/Xcalibur, detector: Sapphire3'
_diffrn_radiation_monochromator graphite
_diffrn_radiation_source 'Enhance (Mo) X-ray Source'
_diffrn_radiation_type MoK\a
_diffrn_radiation_wavelength 0.71073
_diffrn_reflns_av_R_equivalents 0.0229
_diffrn_reflns_av_sigmaI/netI 0.0572
_diffrn_reflns_limit_h_max 12
_diffrn_reflns_limit_h_min -14
_diffrn_reflns_limit_k_max 14
_diffrn_reflns_limit_k_min -13
_diffrn_reflns_limit_l_max 18
_diffrn_reflns_limit_l_min -18
_diffrn_reflns_number 11963
_diffrn_reflns_theta_full 26.37
_diffrn_reflns_theta_max 26.37
_diffrn_reflns_theta_min 2.95
_exptl_absorpt_coefficient_mu 0.106
_exptl_absorpt_correction_T_max 0.9947
_exptl_absorpt_correction_T_min 0.9392
_exptl_absorpt_correction_type multi-scan
_exptl_absorpt_process_details
;
CrysAlis RED, Oxford Diffraction Ltd.,
Version 1.171.33.31 (release 08-01-2009 CrysAlis171 .NET)
(compiled Jan  8 2009,16:24:04)
Empirical absorption correction using spherical harmonics,
 implemented in SCALE3 ABSPACK scaling algorithm.
;
_exptl_crystal_colour colourless
_exptl_crystal_density_diffrn 1.370
_exptl_crystal_density_method 'not measured'
_exptl_crystal_description plate
_exptl_crystal_F_000 744
_exptl_crystal_size_max 0.60
_exptl_crystal_size_mid 0.40
_exptl_crystal_size_min 0.05
_refine_diff_density_max 0.156
_refine_diff_density_min -0.207
_refine_diff_density_rms 0.042
_refine_ls_extinction_method none
_refine_ls_goodness_of_fit_ref 1.002
_refine_ls_hydrogen_treatment refall
_refine_ls_matrix_type full
_refine_ls_number_parameters 604
_refine_ls_number_reflns 7027
_refine_ls_number_restraints 0
_refine_ls_restrained_S_all 1.002
_refine_ls_R_factor_all 0.1025
_refine_ls_R_factor_gt 0.0502
_refine_ls_shift/su_max 0.000
_refine_ls_shift/su_mean 0.000
_refine_ls_structure_factor_coef Fsqd
_refine_ls_weighting_details 'calc w=1/[\s^2^(Fo^2^)+(0.0366P)^2^+0.0000P] where P=(Fo^2^+2Fc^2^)/3'
_refine_ls_weighting_scheme calc
_refine_ls_wR_factor_gt 0.0905
_refine_ls_wR_factor_ref 0.1165
_reflns_number_gt 4040
_reflns_number_total 7027
_reflns_threshold_expression >2sigma(I)
_cod_data_source_file cg5b00529_si_002.cif
_cod_data_source_block bzamH.male_I
_cod_depositor_comments 'Adding full bibliography for 4513461--4513471.cif.'
_cod_original_cell_volume 1718.14(19)
_cod_original_sg_symbol_H-M P-1
_cod_database_code 4513465

loop_
_symmetry_equiv_pos_as_xyz
'x, y, z'
'-x, -y, -z'

loop_
_atom_site_label
_atom_site_type_symbol
_atom_site_fract_x
_atom_site_fract_y
_atom_site_fract_z
_atom_site_U_iso_or_equiv
_atom_site_adp_type
_atom_site_occupancy
_atom_site_symmetry_multiplicity
_atom_site_calc_flag
O1 O 0.07779(13) 0.63295(15) 0.58752(11) 0.0705(5) Uani 1 1 d
O2 O -0.03565(13) 0.82665(14) 0.54639(10) 0.0604(4) Uani 1 1 d
O3 O -0.15480(13) 0.97535(14) 0.63197(11) 0.0588(4) Uani 1 1 d
O4 O -0.19653(12) 0.97681(14) 0.78569(10) 0.0622(4) Uani 1 1 d
N5 N -0.01667(17) 0.82896(18) 0.34205(15) 0.0554(5) Uani 1 1 d
N6 N 0.08920(17) 0.62590(19) 0.39261(15) 0.0606(6) Uani 1 1 d
H2C H -0.1014(19) 0.916(2) 0.5898(16) 0.088(8) Uiso 1 1 d
C15 C 0.05800(15) 0.7213(2) 0.22068(15) 0.0421(5) Uani 1 1 d
C16 C 0.07602(18) 0.8278(2) 0.13884(17) 0.0522(6) Uani 1 1 d
C17 C 0.09439(19) 0.8210(3) 0.04393(18) 0.0616(7) Uani 1 1 d
C18 C 0.09243(19) 0.7113(3) 0.03047(19) 0.0650(7) Uani 1 1 d
C19 C 0.0726(2) 0.6050(3) 0.1115(2) 0.0611(7) Uani 1 1 d
C20 C 0.05619(17) 0.6095(2) 0.20687(17) 0.0495(6) Uani 1 1 d
C21 C 0.04283(16) 0.7256(2) 0.32168(15) 0.0452(5) Uani 1 1 d
C22 C 0.02011(17) 0.7291(2) 0.60771(15) 0.0477(5) Uani 1 1 d
C23 C 0.01802(18) 0.7275(2) 0.71024(16) 0.0495(6) Uani 1 1 d
C24 C -0.04626(17) 0.8072(2) 0.75760(16) 0.0485(6) Uani 1 1 d
C25 C -0.13794(17) 0.9269(2) 0.72467(15) 0.0446(5) Uani 1 1 d
H19 H 0.071(2) 0.530(2) 0.1012(18) 0.089(9) Uiso 1 1 d
H24 H -0.0379(14) 0.7860(17) 0.8227(13) 0.046(5) Uiso 1 1 d
H5B H -0.0582(18) 0.898(2) 0.2939(16) 0.076(7) Uiso 1 1 d
H23 H 0.0721(16) 0.6540(19) 0.7468(13) 0.058(6) Uiso 1 1 d
H6A H 0.0812(17) 0.628(2) 0.4574(16) 0.068(7) Uiso 1 1 d
H5A H -0.0228(18) 0.834(2) 0.4068(17) 0.081(8) Uiso 1 1 d
H6B H 0.1388(17) 0.555(2) 0.3761(15) 0.066(7) Uiso 1 1 d
H17 H 0.1120(17) 0.898(2) -0.0159(16) 0.073(7) Uiso 1 1 d
H18 H 0.1079(17) 0.703(2) -0.0342(15) 0.069(7) Uiso 1 1 d
H20 H 0.0407(16) 0.535(2) 0.2677(16) 0.075(7) Uiso 1 1 d
H16 H 0.0869(16) 0.904(2) 0.1480(14) 0.061(7) Uiso 1 1 d
O10 O 0.34899(12) 0.19137(14) 0.45477(10) 0.0606(4) Uani 1 1 d
O9 O 0.24360(13) 0.38802(14) 0.40979(11) 0.0688(5) Uani 1 1 d
N3 N 0.65632(16) -0.18953(18) 0.34525(15) 0.0541(5) Uani 1 1 d
N4 N 0.76351(17) -0.39217(18) 0.39435(15) 0.0581(5) Uani 1 1 d
O12 O 0.50713(13) 0.02788(14) 0.22270(10) 0.0634(4) Uani 1 1 d
O11 O 0.46621(13) 0.03819(14) 0.37364(11) 0.0585(4) Uani 1 1 d
H32 H 0.3668(15) 0.2293(18) 0.1735(14) 0.058(6) Uiso 1 1 d
H10C H 0.4184(19) 0.101(2) 0.4132(16) 0.082(7) Uiso 1 1 d
H31 H 0.2599(15) 0.3674(18) 0.2481(13) 0.052(6) Uiso 1 1 d
H3B H 0.6500(17) -0.187(2) 0.4123(16) 0.071(7) Uiso 1 1 d
H4A H 0.7567(18) -0.387(2) 0.4607(17) 0.081(8) Uiso 1 1 d
H3A H 0.6134(16) -0.123(2) 0.3007(15) 0.063(7) Uiso 1 1 d
H4B H 0.8108(16) -0.461(2) 0.3787(14) 0.055(6) Uiso 1 1 d
H13 H 0.7251(16) -0.4800(19) 0.2644(14) 0.058(6) Uiso 1 1 d
H9 H 0.7514(17) -0.112(2) 0.1524(15) 0.060(7) Uiso 1 1 d
H12 H 0.745(2) -0.480(3) 0.1006(19) 0.097(10) Uiso 1 1 d
H10 H 0.7694(19) -0.109(2) -0.0122(17) 0.089(8) Uiso 1 1 d
H11 H 0.7719(18) -0.303(2) -0.0377(17) 0.085(8) Uiso 1 1 d
C30 C 0.29962(17) 0.2901(2) 0.39074(15) 0.0474(5) Uani 1 1 d
C31 C 0.30748(17) 0.2926(2) 0.28667(15) 0.0455(5) Uani 1 1 d
C32 C 0.37063(17) 0.2096(2) 0.24211(16) 0.0451(5) Uani 1 1 d
C33 C 0.45273(16) 0.08448(19) 0.28048(15) 0.0438(5) Uani 1 1 d
C8 C 0.73202(15) -0.2938(2) 0.22223(15) 0.0428(5) Uani 1 1 d
C9 C 0.74496(18) -0.1853(2) 0.14141(17) 0.0535(6) Uani 1 1 d
C10 C 0.7590(2) -0.1886(3) 0.04556(19) 0.0683(7) Uani 1 1 d
C11 C 0.7577(2) -0.2979(3) 0.0308(2) 0.0734(8) Uani 1 1 d
C12 C 0.7447(2) -0.4063(3) 0.1105(2) 0.0680(8) Uani 1 1 d
C13 C 0.73239(17) -0.4052(2) 0.20651(18) 0.0532(6) Uani 1 1 d
C14 C 0.71661(16) -0.29181(19) 0.32399(14) 0.0434(5) Uani 1 1 d
O8 O 0.83710(13) 0.05242(14) 0.21720(10) 0.0640(4) Uani 1 1 d
O7 O 0.71258(14) 0.23654(15) 0.20700(10) 0.0621(5) Uani 1 1 d
O6 O 0.59482(12) 0.34961(13) 0.32060(10) 0.0579(4) Uani 1 1 d
N2 N 0.55089(17) 0.41524(19) 0.64165(15) 0.0548(5) Uani 1 1 d
N1 N 0.64897(18) 0.20986(19) 0.67519(16) 0.0602(5) Uani 1 1 d
O5 O 0.59064(15) 0.32602(15) 0.47793(12) 0.0790(5) Uani 1 1 d
H7C H 0.6593(19) 0.286(2) 0.2544(17) 0.085(8) Uiso 1 1 d
H27 H 0.6955(17) 0.107(2) 0.4961(16) 0.082(8) Uiso 1 1 d
H28 H 0.7881(18) 0.003(2) 0.3939(15) 0.074(7) Uiso 1 1 d
H5 H 0.601(2) 0.457(3) 0.9475(19) 0.114(10) Uiso 1 1 d
H6 H 0.6022(17) 0.476(2) 0.7815(16) 0.073(8) Uiso 1 1 d
H3 H 0.5669(17) 0.088(2) 1.0327(15) 0.072(7) Uiso 1 1 d
H2 H 0.5739(17) 0.110(2) 0.8658(15) 0.067(7) Uiso 1 1 d
H4 H 0.5822(18) 0.265(2) 1.0748(17) 0.095(8) Uiso 1 1 d
H1A H 0.6493(19) 0.219(2) 0.6084(18) 0.090(8) Uiso 1 1 d
H2B H 0.5128(18) 0.477(2) 0.6605(16) 0.071(8) Uiso 1 1 d
H2A H 0.5567(17) 0.416(2) 0.5751(16) 0.065(7) Uiso 1 1 d
H1B H 0.6907(17) 0.141(2) 0.7158(15) 0.067(7) Uiso 1 1 d
C26 C 0.62109(17) 0.2850(2) 0.40723(15) 0.0477(5) Uani 1 1 d
C27 C 0.68940(19) 0.1510(2) 0.42858(17) 0.0556(6) Uani 1 1 d
C28 C 0.7480(2) 0.0868(2) 0.36754(16) 0.0552(6) Uani 1 1 d
C29 C 0.76785(17) 0.1249(2) 0.25809(14) 0.0461(5) Uani 1 1 d
C1 C 0.59179(15) 0.2954(2) 0.80974(14) 0.0404(5) Uani 1 1 d
C2 C 0.58063(18) 0.1813(2) 0.88431(17) 0.0526(6) Uani 1 1 d
C3 C 0.5762(2) 0.1715(3) 0.98189(18) 0.0672(7) Uani 1 1 d
C4 C 0.5842(2) 0.2731(3) 1.0048(2) 0.0734(9) Uani 1 1 d
C5 C 0.5950(2) 0.3866(3) 0.9306(2) 0.0712(8) Uani 1 1 d
C6 C 0.59795(19) 0.3987(3) 0.83277(18) 0.0552(6) Uani 1 1 d
C7 C 0.59781(16) 0.30669(19) 0.70519(14) 0.0419(5) Uani 1 1 d

loop_
_atom_site_aniso_label
_atom_site_aniso_U_11
_atom_site_aniso_U_22
_atom_site_aniso_U_33
_atom_site_aniso_U_23
_atom_site_aniso_U_13
_atom_site_aniso_U_12
O1 0.0887(11) 0.0510(11) 0.0639(11) -0.0300(9) -0.0194(8) 0.0214(9)
O2 0.0828(10) 0.0471(10) 0.0435(9) -0.0183(8) -0.0171(7) 0.0108(8)
O3 0.0782(10) 0.0416(9) 0.0461(10) -0.0141(8) -0.0163(7) 0.0103(8)
O4 0.0729(10) 0.0539(11) 0.0519(10) -0.0243(8) -0.0062(7) 0.0075(8)
N5 0.0710(12) 0.0395(12) 0.0478(13) -0.0161(10) -0.0165(10) 0.0104(9)
N6 0.0790(13) 0.0451(13) 0.0470(13) -0.0191(10) -0.0204(10) 0.0197(10)
C15 0.0367(10) 0.0428(13) 0.0447(13) -0.0163(11) -0.0081(8) -0.0002(9)
C16 0.0556(13) 0.0488(15) 0.0510(15) -0.0162(12) -0.0106(10) -0.0066(11)
C17 0.0600(14) 0.0669(19) 0.0481(16) -0.0127(14) -0.0063(11) -0.0075(13)
C18 0.0554(14) 0.091(2) 0.0510(17) -0.0328(17) -0.0095(11) -0.0035(14)
C19 0.0578(14) 0.0661(19) 0.0677(19) -0.0355(16) -0.0101(12) -0.0060(13)
C20 0.0462(12) 0.0484(15) 0.0524(15) -0.0201(12) -0.0054(10) -0.0035(10)
C21 0.0433(11) 0.0408(13) 0.0456(13) -0.0140(10) -0.0093(9) 0.0030(9)
C22 0.0502(12) 0.0415(14) 0.0466(13) -0.0141(11) -0.0093(9) -0.0004(10)
C23 0.0475(12) 0.0451(14) 0.0500(14) -0.0142(11) -0.0176(10) 0.0067(10)
C24 0.0515(12) 0.0524(15) 0.0392(13) -0.0151(11) -0.0152(10) 0.0004(10)
C25 0.0495(12) 0.0401(13) 0.0451(13) -0.0155(11) -0.0072(9) -0.0081(10)
O10 0.0825(10) 0.0433(10) 0.0448(9) -0.0152(8) -0.0199(7) 0.0149(8)
O9 0.0901(11) 0.0448(10) 0.0631(11) -0.0239(8) -0.0225(8) 0.0183(8)
N3 0.0648(12) 0.0421(12) 0.0456(12) -0.0140(10) -0.0150(9) 0.0103(9)
N4 0.0713(12) 0.0422(12) 0.0485(13) -0.0156(10) -0.0175(10) 0.0166(10)
O12 0.0808(10) 0.0479(10) 0.0466(9) -0.0171(8) -0.0067(7) 0.0108(8)
O11 0.0748(10) 0.0445(10) 0.0428(9) -0.0126(8) -0.0177(7) 0.0144(8)
C30 0.0493(12) 0.0370(13) 0.0516(14) -0.0143(11) -0.0129(10) 0.0025(10)
C31 0.0473(12) 0.0362(13) 0.0466(13) -0.0050(10) -0.0196(10) -0.0002(10)
C32 0.0494(12) 0.0391(13) 0.0427(13) -0.0094(11) -0.0150(9) -0.0011(10)
C33 0.0462(11) 0.0388(13) 0.0410(13) -0.0101(10) -0.0063(9) -0.0041(9)
C8 0.0342(10) 0.0456(14) 0.0439(13) -0.0146(11) -0.0063(8) -0.0003(9)
C9 0.0502(12) 0.0544(17) 0.0503(15) -0.0168(13) -0.0098(10) -0.0001(11)
C10 0.0617(15) 0.078(2) 0.0501(17) -0.0150(16) -0.0068(11) -0.0005(14)
C11 0.0597(15) 0.109(3) 0.0536(18) -0.0406(19) -0.0125(12) 0.0017(15)
C12 0.0566(14) 0.087(2) 0.074(2) -0.0477(19) -0.0110(12) -0.0051(14)
C13 0.0453(12) 0.0550(17) 0.0579(16) -0.0215(14) -0.0067(10) -0.0047(11)
C14 0.0392(10) 0.0385(13) 0.0470(13) -0.0133(10) -0.0075(9) 0.0009(9)
O8 0.0826(10) 0.0532(11) 0.0498(10) -0.0265(8) -0.0091(7) 0.0099(8)
O7 0.0850(10) 0.0509(11) 0.0396(9) -0.0172(8) -0.0192(7) 0.0151(8)
O6 0.0784(10) 0.0392(9) 0.0433(9) -0.0108(7) -0.0147(7) 0.0096(7)
N2 0.0748(13) 0.0382(12) 0.0424(12) -0.0147(10) -0.0130(9) 0.0085(10)
N1 0.0848(14) 0.0423(13) 0.0447(13) -0.0174(10) -0.0162(10) 0.0113(10)
O5 0.1214(13) 0.0568(12) 0.0527(11) -0.0295(9) -0.0238(9) 0.0174(9)
C26 0.0595(13) 0.0392(13) 0.0373(13) -0.0104(11) -0.0067(10) -0.0019(10)
C27 0.0723(14) 0.0413(14) 0.0356(14) -0.0050(11) -0.0035(11) 0.0024(11)
C28 0.0710(14) 0.0358(14) 0.0417(14) -0.0087(11) -0.0054(10) 0.0083(11)
C29 0.0559(12) 0.0417(13) 0.0391(13) -0.0149(11) -0.0094(9) -0.0032(10)
C1 0.0351(10) 0.0422(13) 0.0399(12) -0.0139(10) -0.0079(8) 0.0010(9)
C2 0.0525(12) 0.0518(16) 0.0465(15) -0.0124(12) -0.0084(10) -0.0040(11)
C3 0.0626(14) 0.079(2) 0.0440(16) -0.0088(15) -0.0078(11) -0.0047(14)
C4 0.0585(14) 0.119(3) 0.0456(17) -0.0343(19) -0.0089(12) -0.0120(16)
C5 0.0687(16) 0.097(3) 0.068(2) -0.0488(19) -0.0085(13) -0.0187(15)
C6 0.0596(14) 0.0541(17) 0.0551(16) -0.0223(14) -0.0077(11) -0.0111(12)
C7 0.0430(11) 0.0381(13) 0.0398(12) -0.0122(10) -0.0066(8) -0.0010(9)

loop_
_atom_type_symbol
_atom_type_description
_atom_type_scat_dispersion_real
_atom_type_scat_dispersion_imag
_atom_type_scat_source
C C 0.0033 0.0016 'International Tables Vol C Tables 4.2.6.8 and 6.1.1.4'
H H 0.0000 0.0000 'International Tables Vol C Tables 4.2.6.8 and 6.1.1.4'
O O 0.0106 0.0060 'International Tables Vol C Tables 4.2.6.8 and 6.1.1.4'
N N 0.0061 0.0033 'International Tables Vol C Tables 4.2.6.8 and 6.1.1.4'

loop_
_geom_angle_atom_site_label_1
_geom_angle_atom_site_label_2
_geom_angle_atom_site_label_3
_geom_angle
C22 O2 H2C 112.2(9)
C25 O3 H2C 111.8(12)
C21 N5 H5B 120.6(13)
C21 N5 H5A 120.8(14)
H5B N5 H5A 118.5(19)
C21 N6 H6A 121.1(13)
C21 N6 H6B 118.9(12)
H6A N6 H6B 119.6(18)
C16 C15 C20 119.9(2)
C16 C15 C21 120.2(2)
C20 C15 C21 119.86(19)
C17 C16 C15 119.5(2)
C17 C16 H16 119.7(12)
C15 C16 H16 120.2(12)
C18 C17 C16 120.5(3)
C18 C17 H17 120.3(13)
C16 C17 H17 119.2(13)
C17 C18 C19 120.5(2)
C17 C18 H18 122.0(14)
C19 C18 H18 117.4(14)
C20 C19 C18 119.7(3)
C20 C19 H19 120.6(16)
C18 C19 H19 119.7(16)
C19 C20 C15 119.8(2)
C19 C20 H20 122.5(13)
C15 C20 H20 117.7(13)
N6 C21 N5 119.4(2)
N6 C21 C15 120.11(19)
N5 C21 C15 120.48(18)
O1 C22 O2 123.7(2)
O1 C22 C23 116.71(18)
O2 C22 C23 119.58(19)
C24 C23 C22 130.98(19)
C24 C23 H23 117.0(12)
C22 C23 H23 112.0(12)
C23 C24 C25 131.1(2)
C23 C24 H24 117.3(11)
C25 C24 H24 111.5(11)
O4 C25 O3 121.38(19)
O4 C25 C24 119.13(19)
O3 C25 C24 119.49(18)
C30 O10 H10C 112.2(9)
C14 N3 H3B 119.9(12)
C14 N3 H3A 121.3(13)
H3B N3 H3A 118.5(17)
C14 N4 H4A 118.9(13)
C14 N4 H4B 119.6(12)
H4A N4 H4B 120.9(17)
C33 O11 H10C 112.6(11)
O9 C30 O10 123.01(19)
O9 C30 C31 116.87(17)
O10 C30 C31 120.12(18)
C32 C31 C30 130.55(18)
C32 C31 H31 117.3(12)
C30 C31 H31 112.2(12)
C31 C32 C33 131.0(2)
C31 C32 H32 118.6(12)
C33 C32 H32 110.4(12)
O12 C33 O11 121.32(18)
O12 C33 C32 118.82(18)
O11 C33 C32 119.86(19)
C9 C8 C13 119.6(2)
C9 C8 C14 120.5(2)
C13 C8 C14 119.9(2)
C8 C9 C10 119.8(3)
C8 C9 H9 119.0(13)
C10 C9 H9 120.9(13)
C11 C10 C9 120.2(3)
C11 C10 H10 121.1(14)
C9 C10 H10 118.7(15)
C10 C11 C12 120.5(3)
C10 C11 H11 121.0(15)
C12 C11 H11 118.4(15)
C11 C12 C13 120.1(3)
C11 C12 H12 120.4(17)
C13 C12 H12 119.5(17)
C12 C13 C8 119.8(3)
C12 C13 H13 122.6(13)
C8 C13 H13 117.6(12)
N3 C14 N4 119.5(2)
N3 C14 C8 120.14(18)
N4 C14 C8 120.33(19)
C29 O7 H7C 110.5(12)
C26 O6 H7C 109.5(9)
C7 N2 H2B 121.0(15)
C7 N2 H2A 115.5(13)
H2B N2 H2A 123.2(19)
C7 N1 H1A 118.8(15)
C7 N1 H1B 119.2(14)
H1A N1 H1B 122(2)
O5 C26 O6 123.5(2)
O5 C26 C27 116.63(18)
O6 C26 C27 119.87(19)
C28 C27 C26 130.6(2)
C28 C27 H27 115.2(14)
C26 C27 H27 114.1(14)
C27 C28 C29 131.5(2)
C27 C28 H28 119.3(13)
C29 C28 H28 109.2(13)
O8 C29 O7 121.40(19)
O8 C29 C28 119.70(18)
O7 C29 C28 118.89(19)
C2 C1 C6 120.3(2)
C2 C1 C7 119.8(2)
C6 C1 C7 119.9(2)
C3 C2 C1 119.3(3)
C3 C2 H2 122.2(13)
C1 C2 H2 118.4(12)
C4 C3 C2 120.5(3)
C4 C3 H3 123.4(13)
C2 C3 H3 116.1(13)
C3 C4 C5 120.1(3)
C3 C4 H4 120.2(15)
C5 C4 H4 119.6(15)
C4 C5 C6 120.2(3)
C4 C5 H5 119.4(17)
C6 C5 H5 120.4(17)
C5 C6 C1 119.6(3)
C5 C6 H6 121.6(14)
C1 C6 H6 118.8(14)
N1 C7 N2 119.7(2)
N1 C7 C1 120.43(18)
N2 C7 C1 119.87(19)

loop_
_geom_bond_atom_site_label_1
_geom_bond_atom_site_label_2
_geom_bond_distance
O1 C22 1.236(2)
O2 C22 1.268(2)
O3 C25 1.298(2)
O3 H2C 1.07(3)
O4 C25 1.218(2)
N5 C21 1.313(2)
N5 H5B 0.95(2)
N5 H5A 0.96(2)
N6 C21 1.312(2)
N6 H6A 0.94(2)
N6 H6B 0.94(2)
C15 C16 1.387(3)
C15 C20 1.390(3)
C15 C21 1.465(3)
C16 C17 1.384(3)
C16 H16 0.99(2)
C17 C18 1.364(3)
C17 H17 1.02(2)
C18 C19 1.384(3)
C18 H18 0.96(2)
C19 C20 1.383(3)
C19 H19 0.94(2)
C20 H20 1.00(2)
C22 C23 1.487(3)
C23 C24 1.324(3)
C23 H23 0.961(18)
C24 C25 1.486(3)
C24 H24 0.912(17)
O10 C30 1.266(2)
O9 C30 1.241(2)
N3 C14 1.310(2)
N3 H3B 0.98(2)
N3 H3A 0.91(2)
N4 C14 1.314(2)
N4 H4A 0.98(2)
N4 H4B 0.91(2)
O12 C33 1.219(2)
O11 C33 1.294(2)
O11 H10C 1.06(2)
C30 C31 1.494(3)
C31 C32 1.323(3)
C31 H31 0.943(17)
C32 C33 1.485(3)
C32 H32 0.951(17)
C8 C9 1.384(3)
C8 C13 1.392(3)
C8 C14 1.466(3)
C9 C10 1.387(3)
C9 H9 0.94(2)
C10 C11 1.367(4)
C10 H10 1.00(2)
C11 C12 1.375(4)
C11 H11 1.00(2)
C12 C13 1.382(3)
C12 H12 0.92(3)
C13 H13 0.967(19)
O8 C29 1.221(2)
O7 C29 1.300(2)
O7 H7C 1.04(2)
O6 C26 1.266(2)
N2 C7 1.315(2)
N2 H2B 0.84(2)
N2 H2A 0.96(2)
N1 C7 1.301(3)
N1 H1A 0.94(2)
N1 H1B 0.89(2)
O5 C26 1.236(2)
C26 C27 1.490(3)
C27 C28 1.324(3)
C27 H27 0.94(2)
C28 C29 1.473(3)
C28 H28 0.93(2)
C1 C2 1.381(3)
C1 C6 1.382(3)
C1 C7 1.472(3)
C2 C3 1.379(3)
C2 H2 0.98(2)
C3 C4 1.369(4)
C3 H3 0.99(2)
C4 C5 1.374(4)
C4 H4 0.99(2)
C5 C6 1.377(3)
C5 H5 0.96(3)
C6 H6 0.93(2)
